data_2009003
loop_
_publ_author_name
'Roh, Soo-Gyun'
'Jeong, Jong Hwa'

_publ_section_title
Dichloro[(cyclopentadienyl)tris(dimethylphosphito-<i>P</i>)cobalt(III)-<i>O</i>,<i>O</i>',<i>O</i>'']oxomolybdenum(V)
_journal_issue 10
_journal_name_full 'Acta Crystallographica Section C'
_journal_page_first 1658
_journal_page_last 1660
_journal_paper_doi 10.1107/S0108270199008781
_journal_volume 55
_journal_year 1999
_chemical_formula_iupac '[Co Mo (C5 H5) (C2 H6 O3 P)3 Cl2 O]'
_chemical_formula_sum 'C11 H23 Cl2 Co Mo O10 P3'
_chemical_formula_weight 633.97
_chemical_name_systematic
;
Dichloro[(cyclopentadienyl)tris(dimethylphosphito-P)
cobalt-O,O',O'']oxomolybdenum(V)
;
_space_group_IT_number 14
_symmetry_cell_setting monoclinic
_symmetry_space_group_name_Hall '-P 2yn'
_symmetry_space_group_name_H-M 'P 1 21/n 1'
_cell_angle_alpha 90.00
_cell_angle_beta 100.244(5)
_cell_angle_gamma 90.00
_cell_formula_units_Z 4
_cell_length_a 9.7378(5)
_cell_length_b 14.9883(7)
_cell_length_c 15.4828(10)
_cell_measurement_reflns_used 25
_cell_measurement_temperature 293(2)
_cell_measurement_theta_max 15
_cell_measurement_theta_min 10
_cell_volume 2223.7(2)
_computing_cell_refinement 'CAD-4 software (Enraf-Nonius, 1989)'
_computing_data_collection 'CAD-4 software (Enraf-Nonius, 1989)'
_computing_data_reduction 'Molen (Fair, 1990)'
_computing_molecular_graphics 'ORTEX (McArdle, 1995)'
_computing_publication_material SHELXL97
_computing_structure_refinement 'SHELXL97 (Sheldrick, 1997)'
_computing_structure_solution 'SHELXS97 (Sheldrick, 1990)'
_diffrn_ambient_temperature 293(2)
_diffrn_measured_fraction_theta_full 0.931
_diffrn_measured_fraction_theta_max 0.931
_diffrn_measurement_device_type 'Enraf-Nonius CAD-4'
_diffrn_measurement_method '\w/2\q scan'
_diffrn_radiation_monochromator graphite
_diffrn_radiation_source 'fine-focus sealed tube'
_diffrn_radiation_type MoK\a
_diffrn_radiation_wavelength 0.71073
_diffrn_reflns_av_R_equivalents 0.011
_diffrn_reflns_av_sigmaI/netI 0.019
_diffrn_reflns_limit_h_max 11
_diffrn_reflns_limit_h_min -11
_diffrn_reflns_limit_k_max 18
_diffrn_reflns_limit_k_min 0
_diffrn_reflns_limit_l_max 18
_diffrn_reflns_limit_l_min 0
_diffrn_reflns_number 3999
_diffrn_reflns_theta_full 25.51
_diffrn_reflns_theta_max 25.51
_diffrn_reflns_theta_min 1.91
_diffrn_standards_decay_% 0.01
_diffrn_standards_interval_time 60
_diffrn_standards_number 2
_exptl_absorpt_coefficient_mu 1.810
_exptl_absorpt_correction_T_max 0.690
_exptl_absorpt_correction_T_min 0.353
_exptl_absorpt_correction_type \y-scan
_exptl_absorpt_process_details '(Fair, 1990)'
_exptl_crystal_colour green
_exptl_crystal_density_diffrn 1.894
_exptl_crystal_density_method 'not measured'
_exptl_crystal_description 'rectangular block'
_exptl_crystal_F_000 1268
_exptl_crystal_size_max 0.6
_exptl_crystal_size_mid 0.6
_exptl_crystal_size_min 0.2
_refine_diff_density_max 0.900
_refine_diff_density_min -1.122
_refine_ls_extinction_method none
_refine_ls_goodness_of_fit_ref 1.080
_refine_ls_hydrogen_treatment constr
_refine_ls_matrix_type full
_refine_ls_number_parameters 247
_refine_ls_number_reflns 3858
_refine_ls_number_restraints 0
_refine_ls_restrained_S_all 1.080
_refine_ls_R_factor_all 0.046
_refine_ls_R_factor_gt 0.039
_refine_ls_shift/su_max 0.001
_refine_ls_shift/su_mean 0.000
_refine_ls_structure_factor_coef F^2^
_refine_ls_weighting_details 'calc w = 1/[\s^2^(Fo^2^)+(0.0601P)^2^+4.7336P] where P=(Fo^2^+2Fc^2^)/3'
_refine_ls_weighting_scheme calc
_refine_ls_wR_factor_ref 0.108
_reflns_number_gt 3466
_reflns_number_total 3858
_reflns_threshold_expression I>2\s(I)
_cod_data_source_file cf1313.cif
_cod_data_source_block VRN00135
_cod_original_sg_symbol_H-M 'P 21/n'
_cod_database_code 2009003

loop_
_symmetry_equiv_pos_as_xyz
'x, y, z'
'-x+1/2, y+1/2, -z+1/2'
'-x, -y, -z'
'x-1/2, -y-1/2, z-1/2'

loop_
_atom_site_label
_atom_site_fract_x
_atom_site_fract_y
_atom_site_fract_z
_atom_site_U_iso_or_equiv
_atom_site_adp_type
_atom_site_calc_flag
_atom_site_refinement_flags
_atom_site_occupancy
_atom_site_disorder_assembly
_atom_site_disorder_group
_atom_site_type_symbol
Mo .15855(4) .19986(2) .65298(2) .03040(13) Uani d . 1 . . Mo
Co -.07489(6) .18345(4) .84687(4) .03325(16) Uani d . 1 . . Co
P1 .07626(13) .28526(8) .83604(7) .0382(3) Uani d . 1 A . P
P2 -.15535(11) .18586(8) .70789(7) .0373(3) Uani d . 1 B . P
P3 .07548(12) .08371(8) .82715(8) .0384(3) Uani d . 1 C . P
Cl1 .40161(12) .19196(9) .69122(9) .0509(3) Uani d . 1 . . Cl
Cl2 .15080(14) .08380(9) .55129(8) .0534(3) Uani d . 1 . . Cl
O .1453(4) .2880(2) .5795(2) .0458(8) Uani d . 1 . . O
O1 .1523(3) .2825(2) .75807(19) .0371(7) Uani d . 1 . . O
O2 -.0524(3) .1887(2) .64465(19) .0385(7) Uani d . 1 . . O
O3 .1555(3) .0988(2) .75303(19) .0376(7) Uani d . 1 . . O
O4 .1936(5) .2885(4) .9202(2) .0903(18) Uani d . 1 . . O
C4A .3462(12) .2822(9) .9206(8) .053(3) Uiso d P .50 A 1 C
H4A .3691 .3160 .8724 .080 Uiso calc PR .50 A 1 H
H4B .3714 .2208 .9146 .080 Uiso calc PR .50 A 1 H
H4C .3964 .3055 .9748 .080 Uiso calc PR .50 A 1 H
C4B .3294(12) .3169(8) .9232(8) .050(3) Uiso d P .50 A 2 C
H4D .3874 .2935 .9748 .074 Uiso calc PR .50 A 2 H
H4E .3324 .3809 .9248 .074 Uiso calc PR .50 A 2 H
H4F .3626 .2961 .8720 .074 Uiso calc PR .50 A 2 H
O5 .0017(5) .3792(3) .8329(3) .0826(15) Uani d . 1 . . O
C5A .0778(14) .4576(9) .8293(10) .066(3) Uiso d P .50 A 1 C
H5A .1370 .4513 .7863 .099 Uiso calc PR .50 A 1 H
H5B .1339 .4690 .8857 .099 Uiso calc PR .50 A 1 H
H5C .0147 .5065 .8134 .099 Uiso calc PR .50 A 1 H
C5B .0471(13) .4579(9) .7925(9) .059(3) Uiso d P .50 A 2 C
H5D .0064 .5098 .8142 .088 Uiso calc PR .50 A 2 H
H5E .0181 .4543 .7300 .088 Uiso calc PR .50 A 2 H
H5F .1470 .4621 .8063 .088 Uiso calc PR .50 A 2 H
O6 -.2522(4) .1013(3) .6839(2) .0673(12) Uani d . 1 . . O
C6A -.3134(13) .0793(8) .5924(7) .051(3) Uiso d P .50 B 1 C
H6A -.2403 .0735 .5585 .077 Uiso calc PR .50 B 1 H
H6B -.3760 .1260 .5681 .077 Uiso calc PR .50 B 1 H
H6C -.3637 .0241 .5909 .077 Uiso calc PR .50 B 1 H
C6B -.2671(16) .0550(10) .6063(10) .070(4) Uiso d P .50 B 2 C
H6D -.3527 .0218 .5980 .106 Uiso calc PR .50 B 2 H
H6E -.1901 .0146 .6080 .106 Uiso calc PR .50 B 2 H
H6F -.2689 .0961 .5585 .106 Uiso calc PR .50 B 2 H
O7 -.2625(5) .2635(4) .6791(3) .0834(15) Uani d . 1 . . O
C7A -.2221(16) .3461(10) .6421(10) .062(4) Uiso d P .50 B 1 C
H7A -.2082 .3358 .5830 .094 Uiso calc PR .50 B 1 H
H7B -.1370 .3676 .6768 .094 Uiso calc PR .50 B 1 H
H7C -.2944 .3897 .6418 .094 Uiso calc PR .50 B 1 H
C7B -.2612(18) .3285(11) .6230(11) .074(4) Uiso d P .50 B 2 C
H7D -.3167 .3771 .6380 .111 Uiso calc PR .50 B 2 H
H7E -.2989 .3078 .5650 .111 Uiso calc PR .50 B 2 H
H7F -.1670 .3483 .6249 .111 Uiso calc PR .50 B 2 H
O8 .1848(4) .0718(4) .9161(2) .0807(15) Uani d . 1 . . O
C8A .3038(13) .0174(9) .9146(8) .059(3) Uiso d P .50 C 1 C
H8A .3578 .0419 .8741 .088 Uiso calc PR .50 C 1 H
H8B .2743 -.0419 .8964 .088 Uiso calc PR .50 C 1 H
H8C .3597 .0153 .9723 .088 Uiso calc PR .50 C 1 H
C8B .3336(13) .0522(9) .9232(8) .058(3) Uiso d P .50 C 2 C
H8D .3600 .0069 .9669 .088 Uiso calc PR .50 C 2 H
H8E .3868 .1053 .9399 .088 Uiso calc PR .50 C 2 H
H8F .3516 .0314 .8677 .088 Uiso calc PR .50 C 2 H
O9 .0059(5) -.0111(3) .8158(3) .0815(15) Uani d . 1 . . O
C9A -.0076(15) -.0664(9) .7343(9) .070(3) Uiso d P .50 C 1 C
H9A .0752 -.0601 .7092 .106 Uiso calc PR .50 C 1 H
H9B -.0870 -.0466 .6928 .106 Uiso calc PR .50 C 1 H
H9C -.0197 -.1279 .7485 .106 Uiso calc PR .50 C 1 H
C9B .0466(16) -.0785(10) .7695(10) .076(4) Uiso d P .50 C 2 C
H9D -.0184 -.1270 .7673 .114 Uiso calc PR .50 C 2 H
H9E .1377 -.0983 .7970 .114 Uiso calc PR .50 C 2 H
H9F .0498 -.0586 .7110 .114 Uiso calc PR .50 C 2 H
C11 -.2780(6) .1873(6) .8699(4) .076(2) Uani d . 1 . . C
H11 -.3576 .1926 .8271 .092 Uiso calc R 1 . . H
C12 -.2135(8) .1082(4) .9011(5) .073(2) Uani d . 1 . . C
H12 -.2405 .0511 .8817 .088 Uiso calc R 1 . . H
C13 -.1027(7) .1293(6) .9656(4) .075(2) Uani d . 1 . . C
H13 -.0430 .0885 .9986 .090 Uiso calc R 1 . . H
C14 -.0945(9) .2184(6) .9735(4) .087(3) Uani d . 1 . . C
H14 -.0278 .2498 1.0123 .104 Uiso calc R 1 . . H
C15 -.2030(10) .2560(5) .9136(6) .087(3) Uani d . 1 . . C
H15 -.2211 .3166 .9049 .104 Uiso calc R 1 . . H

loop_
_atom_site_aniso_label
_atom_site_aniso_U_11
_atom_site_aniso_U_22
_atom_site_aniso_U_33
_atom_site_aniso_U_12
_atom_site_aniso_U_13
_atom_site_aniso_U_23
Mo .0308(2) .0382(2) .02524(19) .00005(14) .01333(14) -.00083(14)
Co .0376(3) .0378(3) .0288(3) -.0009(2) .0181(2) .0001(2)
P1 .0470(6) .0421(6) .0301(5) -.0099(5) .0189(5) -.0093(5)
P2 .0292(5) .0518(7) .0334(6) .0019(5) .0124(4) .0020(5)
P3 .0456(6) .0377(6) .0364(6) .0062(5) .0196(5) .0099(5)
Cl1 .0336(6) .0649(8) .0558(7) -.0011(5) .0119(5) -.0022(6)
Cl2 .0640(8) .0548(7) .0454(6) -.0043(6) .0205(6) -.0163(5)
O .0496(19) .060(2) .0350(16) -.0050(16) .0268(14) -.0027(15)
O1 .0455(17) .0394(16) .0312(15) -.0074(13) .0198(13) -.0055(12)
O2 .0300(15) .060(2) .0274(14) -.0003(13) .0095(12) -.0002(13)
O3 .0435(17) .0372(16) .0367(16) .0062(13) .0198(13) .0074(13)
O4 .072(3) .169(5) .0294(19) -.057(3) .0093(18) -.010(2)
O5 .107(4) .041(2) .122(4) -.007(2) .082(3) -.011(2)
O6 .066(2) .095(3) .045(2) -.036(2) .0202(18) -.014(2)
O7 .068(3) .109(4) .084(3) .048(3) .042(2) .044(3)
O8 .065(3) .137(4) .043(2) .042(3) .0156(18) .025(2)
O9 .111(4) .041(2) .114(4) -.011(2) .079(3) -.003(2)
C11 .044(3) .140(7) .054(4) .010(4) .034(3) .009(4)
C12 .090(5) .065(4) .083(4) -.029(4) .066(4) -.012(3)
C13 .070(4) .113(6) .052(3) .021(4) .038(3) .031(4)
C14 .097(5) .127(7) .050(4) -.049(5) .053(4) -.036(4)
C15 .124(7) .062(4) .103(6) .024(4) .097(6) .008(4)

loop_
_atom_type_symbol
_atom_type_description
_atom_type_scat_dispersion_real
_atom_type_scat_dispersion_imag
_atom_type_scat_source
Mo Mo -1.6832 0.6857 'International Tables Vol C Tables 4.2.6.8 and 6.1.1.4'
Co Co 0.3494 0.9721 'International Tables Vol C Tables 4.2.6.8 and 6.1.1.4'
Cl Cl 0.1484 0.1585 'International Tables Vol C Tables 4.2.6.8 and 6.1.1.4'
P P 0.1023 0.0942 'International Tables Vol C Tables 4.2.6.8 and 6.1.1.4'
C C 0.0033 0.0016 'International Tables Vol C Tables 4.2.6.8 and 6.1.1.4'
O O 0.0106 0.0060 'International Tables Vol C Tables 4.2.6.8 and 6.1.1.4'
H H 0.0000 0.0000 'International Tables Vol C Tables 4.2.6.8 and 6.1.1.4'

loop_
_geom_angle_atom_site_label_1
_geom_angle_atom_site_label_2
_geom_angle_atom_site_label_3
_geom_angle
_geom_angle_publ_flag
O Mo O2 93.71(14) yes
O Mo O1 92.96(14) yes
O2 Mo O1 85.88(12) yes
O Mo O3 172.54(13) yes
O2 Mo O3 81.16(12) yes
O1 Mo O3 81.32(12) yes
O Mo Cl1 99.12(12) yes
O2 Mo Cl1 166.73(9) yes
O1 Mo Cl1 90.08(9) yes
O3 Mo Cl1 85.74(9) yes
O Mo Cl2 97.77(12) yes
O2 Mo Cl2 89.12(9) yes
O1 Mo Cl2 168.44(9) yes
O3 Mo Cl2 87.62(9) yes
Cl1 Mo Cl2 92.46(5) yes
C12 Co C15 65.5(3) ?
C12 Co C14 64.7(3) ?
C15 Co C14 39.4(3) ?
C12 Co C11 39.3(3) ?
C15 Co C11 38.7(3) ?
C14 Co C11 65.1(3) ?
C12 Co C13 38.8(3) ?
C15 Co C13 65.0(3) ?
C14 Co C13 37.8(3) ?
C11 Co C13 65.1(3) ?
C12 Co P1 159.0(2) ?
C15 Co P1 98.5(2) ?
C14 Co P1 94.2(2) ?
C11 Co P1 133.0(2) ?
C13 Co P1 123.2(3) ?
C12 Co P3 101.0(2) ?
C15 Co P3 157.5(2) ?
C14 Co P3 119.3(3) ?
C11 Co P3 137.6(2) ?
C13 Co P3 93.1(2) ?
P1 Co P3 89.40(5) yes
C12 Co P2 105.6(2) ?
C15 Co P2 110.2(3) ?
C14 Co P2 149.6(3) ?
C11 Co P2 89.0(2) ?
C13 Co P2 144.2(2) ?
P1 Co P2 92.44(5) yes
P3 Co P2 90.33(5) yes
O1 P1 O4 105.9(2) ?
O1 P1 O5 106.6(2) ?
O4 P1 O5 105.1(3) ?
O1 P1 Co 118.57(13) ?
O4 P1 Co 111.35(18) ?
O5 P1 Co 108.52(17) ?
O2 P2 O7 106.1(2) ?
O2 P2 O6 107.70(19) ?
O7 P2 O6 100.8(3) ?
O2 P2 Co 118.61(13) ?
O7 P2 Co 113.6(2) ?
O6 P2 Co 108.44(15) ?
O3 P3 O9 108.7(2) ?
O3 P3 O8 108.5(2) ?
O9 P3 O8 101.8(3) ?
O3 P3 Co 117.29(13) ?
O9 P3 Co 110.70(18) ?
O8 P3 Co 108.80(17) ?
P1 O1 Mo 136.95(18) ?
P2 O2 Mo 137.07(18) ?
P3 O3 Mo 136.00(17) ?
C4B O4 C4A 21.7(6) ?
C4B O4 P1 125.9(6) ?
C4A O4 P1 125.3(5) ?
C5A O5 C5B 24.1(7) ?
C5A O5 P1 120.5(7) ?
C5B O5 P1 124.6(6) ?
C6B O6 C6A 23.6(7) ?
C6B O6 P2 125.2(7) ?
C6A O6 P2 121.8(5) ?
C7B O7 C7A 20.6(9) ?
C7B O7 P2 130.9(8) ?
C7A O7 P2 122.1(7) ?
C8A O8 C8B 24.0(6) ?
C8A O8 P3 118.2(6) ?
C8B O8 P3 126.1(6) ?
C9B O9 C9A 28.4(7) ?
C9B O9 P3 125.4(7) ?
C9A O9 P3 124.5(6) ?
C15 C11 C12 107.6(7) ?
C15 C11 Co 70.4(3) ?
C12 C11 Co 69.5(3) ?
C13 C12 C11 107.8(6) ?
C13 C12 Co 71.4(3) ?
C11 C12 Co 71.2(3) ?
C14 C13 C12 108.8(7) ?
C14 C13 Co 71.0(4) ?
C12 C13 Co 69.7(3) ?
C13 C14 C15 108.4(7) ?
C13 C14 Co 71.1(4) ?
C15 C14 Co 70.1(3) ?
C11 C15 C14 107.3(6) ?
C11 C15 Co 70.9(3) ?
C14 C15 Co 70.5(4) ?

loop_
_geom_bond_atom_site_label_1
_geom_bond_atom_site_label_2
_geom_bond_site_symmetry_2
_geom_bond_distance
_geom_bond_publ_flag
Mo O . 1.734(3) yes
Mo O2 . 2.042(3) yes
Mo O1 . 2.054(3) yes
Mo O3 . 2.171(3) yes
Mo Cl1 . 2.3384(12) yes
Mo Cl2 . 2.3384(12) yes
Co C12 . 2.050(5) ?
Co C15 . 2.065(5) ?
Co C14 . 2.070(6) ?
Co C11 . 2.071(5) ?
Co C13 . 2.072(5) ?
Co P1 . 2.1473(13) yes
Co P3 . 2.1519(13) yes
Co P2 . 2.1555(13) yes
P1 O1 . 1.525(3) yes
P1 O4 . 1.574(4) ?
P1 O5 . 1.580(4) ?
P2 O2 . 1.521(3) yes
P2 O7 . 1.574(4) ?
P2 O6 . 1.584(4) ?
P3 O3 . 1.514(3) yes
P3 O9 . 1.571(4) ?
P3 O8 . 1.594(4) ?
O4 C4B . 1.382(12) ?
O4 C4A . 1.488(13) ?
O5 C5A . 1.397(14) ?
O5 C5B . 1.442(13) ?
O6 C6B . 1.373(15) ?
O6 C6A . 1.473(12) ?
O7 C7B . 1.306(17) ?
O7 C7A . 1.448(15) ?
O8 C8A . 1.421(13) ?
O8 C8B . 1.463(13) ?
O9 C9B . 1.339(15) ?
O9 C9A . 1.496(14) ?
C11 C15 . 1.370(11) ?
C11 C12 . 1.387(10) ?
C12 C13 . 1.370(10) ?
C13 C14 . 1.343(11) ?
C14 C15 . 1.395(11) ?
